data_7039767
loop_
_publ_author_name
'Chang, Yu-Ning'
'Lee, Pei-Ying'
'Zou, Xue-Ru'
'Huang, Han-Fan'
'Chen, Yi-Wei'
'Liang, Lan-Chang'

_publ_section_title
;
 Aluminum complexes containing biphenolate phosphine ligands: synthesis
 and living ring-opening polymerization catalysis.
;
_journal_issue 40
_journal_name_full 'Dalton transactions (Cambridge, England : 2003)'
_journal_page_first 15951
_journal_page_last 15962
_journal_paper_doi 10.1039/c6dt02143c
_journal_volume 45
_journal_year 2016
_chemical_formula_moiety 'C37 H60 Al O3 P'
_chemical_formula_sum 'C37 H60 Al O3 P'
_chemical_formula_weight 610.80
_chemical_name_systematic
;
 ?
;
_space_group_IT_number 14
_symmetry_cell_setting monoclinic
_symmetry_space_group_name_Hall '-P 2yn'
_symmetry_space_group_name_H-M 'P 1 21/n 1'
_atom_sites_solution_hydrogens geom
_atom_sites_solution_primary direct
_atom_sites_solution_secondary difmap
_audit_creation_method SHELXL-97
_audit_update_record
;
2016-05-15 deposited with the CCDC.
2016-07-04 downloaded from the CCDC.
;
_cell_angle_alpha 90.00
_cell_angle_beta 106.507(2)
_cell_angle_gamma 90.00
_cell_formula_units_Z 4
_cell_length_a 16.878(2)
_cell_length_b 11.5558(14)
_cell_length_c 20.130(3)
_cell_measurement_reflns_used 0
_cell_measurement_temperature 200(2)
_cell_measurement_theta_max 0
_cell_measurement_theta_min 0
_cell_volume 3764.3(9)
_computing_molecular_graphics 'Ortep-3 for Windows (Farrugia, 1997)'
_computing_publication_material 'WinGX publication routines (Farrugia, 1999)'
_computing_structure_refinement 'SHELXL-97 (Sheldrick, 1997)'
_computing_structure_solution 'SHELXS-86 (Sheldrick, 1986)'
_diffrn_ambient_temperature 200(2)
_diffrn_measured_fraction_theta_full 0.995
_diffrn_measured_fraction_theta_max 0.995
_diffrn_radiation_monochromator graphite
_diffrn_radiation_source 'fine-focus sealed tube'
_diffrn_radiation_type MoK\a
_diffrn_radiation_wavelength 0.71073
_diffrn_reflns_av_R_equivalents 0.0405
_diffrn_reflns_av_sigmaI/netI 0.0440
_diffrn_reflns_limit_h_max 20
_diffrn_reflns_limit_h_min -16
_diffrn_reflns_limit_k_max 13
_diffrn_reflns_limit_k_min -10
_diffrn_reflns_limit_l_max 23
_diffrn_reflns_limit_l_min -23
_diffrn_reflns_number 25475
_diffrn_reflns_theta_full 25.07
_diffrn_reflns_theta_max 25.07
_diffrn_reflns_theta_min 1.86
_exptl_absorpt_coefficient_mu 0.127
_exptl_absorpt_correction_T_max 0.9874
_exptl_absorpt_correction_T_min 0.9604
_exptl_absorpt_correction_type multi-scan
_exptl_crystal_colour colorless
_exptl_crystal_density_diffrn 1.078
_exptl_crystal_density_method 'not measured'
_exptl_crystal_description prism
_exptl_crystal_F_000 1336
_exptl_crystal_size_max 0.32
_exptl_crystal_size_mid 0.29
_exptl_crystal_size_min 0.10
_refine_diff_density_max 0.802
_refine_diff_density_min -0.560
_refine_diff_density_rms 0.059
_refine_ls_extinction_method none
_refine_ls_goodness_of_fit_ref 0.956
_refine_ls_hydrogen_treatment constr
_refine_ls_matrix_type full
_refine_ls_number_parameters 371
_refine_ls_number_reflns 6649
_refine_ls_number_restraints 0
_refine_ls_restrained_S_all 0.956
_refine_ls_R_factor_all 0.0883
_refine_ls_R_factor_gt 0.0630
_refine_ls_shift/su_max 0.008
_refine_ls_shift/su_mean 0.001
_refine_ls_structure_factor_coef Fsqd
_refine_ls_weighting_details 'calc w=1/[\s^2^(Fo^2^)+(0.1029P)^2^+5.1511P] where P=(Fo^2^+2Fc^2^)/3'
_refine_ls_weighting_scheme calc
_refine_ls_wR_factor_gt 0.1652
_refine_ls_wR_factor_ref 0.1884
_reflns_number_gt 4988
_reflns_number_total 6649
_reflns_threshold_expression >2sigma(I)
_cod_data_source_file c6dt02143c2.cif
_cod_data_source_block a14476
_cod_depositor_comments 'Adding full bibliography for 7039767--7039768.cif.'
_cod_original_cell_volume 3764.4(8)
_cod_original_sg_symbol_H-M 'P 21/n'
_cod_database_code 7039767

loop_
_symmetry_equiv_pos_as_xyz
'x, y, z'
'-x+1/2, y+1/2, -z+1/2'
'-x, -y, -z'
'x-1/2, -y-1/2, z-1/2'

loop_
_atom_site_label
_atom_site_type_symbol
_atom_site_fract_x
_atom_site_fract_y
_atom_site_fract_z
_atom_site_U_iso_or_equiv
_atom_site_adp_type
_atom_site_occupancy
_atom_site_symmetry_multiplicity
_atom_site_calc_flag
_atom_site_refinement_flags
_atom_site_disorder_assembly
_atom_site_disorder_group
C1 C 0.32954(16) 0.5144(2) 0.00870(14) 0.0240(6) Uani 1 1 d . . .
C2 C 0.34307(17) 0.4171(2) -0.02957(15) 0.0269(6) Uani 1 1 d . . .
C3 C 0.39746(19) 0.3155(2) 0.00651(16) 0.0325(7) Uani 1 1 d . . .
C4 C 0.3627(2) 0.2658(3) 0.06273(17) 0.0395(8) Uani 1 1 d . . .
H4A H 0.3972 0.2009 0.0856 0.059 Uiso 1 1 calc R . .
H4B H 0.3061 0.2386 0.0417 0.059 Uiso 1 1 calc R . .
H4C H 0.3625 0.3260 0.0970 0.059 Uiso 1 1 calc R . .
C5 C 0.48716(19) 0.3560(3) 0.03781(18) 0.0411(8) Uani 1 1 d . . .
H5A H 0.5212 0.2905 0.0604 0.062 Uiso 1 1 calc R . .
H5B H 0.4887 0.4169 0.0721 0.062 Uiso 1 1 calc R . .
H5C H 0.5087 0.3865 0.0010 0.062 Uiso 1 1 calc R . .
C6 C 0.3990(2) 0.2172(3) -0.0441(2) 0.0506(9) Uani 1 1 d . . .
H6A H 0.4342 0.1544 -0.0193 0.076 Uiso 1 1 calc R . .
H6B H 0.4210 0.2461 -0.0810 0.076 Uiso 1 1 calc R . .
H6C H 0.3428 0.1881 -0.0643 0.076 Uiso 1 1 calc R . .
C7 C 0.30428(18) 0.4162(2) -0.10009(15) 0.0300(7) Uani 1 1 d . . .
H7 H 0.3144 0.3521 -0.1261 0.036 Uiso 1 1 calc R . .
C8 C 0.25150(18) 0.5026(3) -0.13553(15) 0.0301(6) Uani 1 1 d . . .
C9 C 0.2133(2) 0.4935(3) -0.21402(16) 0.0402(8) Uani 1 1 d . . .
C10 C 0.1669(2) 0.3786(3) -0.2319(2) 0.0596(11) Uani 1 1 d . . .
H10A H 0.1423 0.3735 -0.2822 0.089 Uiso 1 1 calc R . .
H10B H 0.1232 0.3745 -0.2088 0.089 Uiso 1 1 calc R . .
H10C H 0.2056 0.3142 -0.2163 0.089 Uiso 1 1 calc R . .
C11 C 0.2822(3) 0.4980(5) -0.24953(19) 0.0669(12) Uani 1 1 d . . .
H11A H 0.2582 0.4924 -0.2998 0.100 Uiso 1 1 calc R . .
H11B H 0.3203 0.4332 -0.2334 0.100 Uiso 1 1 calc R . .
H11C H 0.3124 0.5711 -0.2382 0.100 Uiso 1 1 calc R . .
C12 C 0.1530(2) 0.5915(4) -0.24305(18) 0.0560(10) Uani 1 1 d . . .
H12A H 0.1302 0.5818 -0.2932 0.084 Uiso 1 1 calc R . .
H12B H 0.1820 0.6658 -0.2334 0.084 Uiso 1 1 calc R . .
H12C H 0.1080 0.5900 -0.2212 0.084 Uiso 1 1 calc R . .
C13 C 0.23686(17) 0.5953(2) -0.09673(14) 0.0288(6) Uani 1 1 d . . .
H13 H 0.1998 0.6548 -0.1188 0.035 Uiso 1 1 calc R . .
C14 C 0.27577(16) 0.6021(2) -0.02579(14) 0.0244(6) Uani 1 1 d . . .
C15 C 0.26388(19) 0.8635(2) -0.00967(15) 0.0323(7) Uani 1 1 d . . .
C16 C 0.3407(2) 0.8697(3) -0.0358(2) 0.0512(9) Uani 1 1 d . . .
H16A H 0.3898 0.8500 0.0020 0.077 Uiso 1 1 calc R . .
H16B H 0.3464 0.9482 -0.0522 0.077 Uiso 1 1 calc R . .
H16C H 0.3349 0.8147 -0.0740 0.077 Uiso 1 1 calc R . .
C17 C 0.1876(2) 0.8941(3) -0.06842(17) 0.0441(8) Uani 1 1 d . . .
H17A H 0.1385 0.8907 -0.0516 0.066 Uiso 1 1 calc R . .
H17B H 0.1815 0.8389 -0.1065 0.066 Uiso 1 1 calc R . .
H17C H 0.1935 0.9725 -0.0850 0.066 Uiso 1 1 calc R . .
C18 C 0.2713(3) 0.9496(3) 0.04962(19) 0.0513(9) Uani 1 1 d . . .
H18A H 0.2220 0.9446 0.0659 0.077 Uiso 1 1 calc R . .
H18B H 0.2764 1.0282 0.0331 0.077 Uiso 1 1 calc R . .
H18C H 0.3204 0.9310 0.0878 0.077 Uiso 1 1 calc R . .
C19 C 0.17494(17) 0.6958(2) 0.05877(14) 0.0251(6) Uani 1 1 d . A .
C20 C 0.09332(17) 0.7102(2) 0.01875(14) 0.0279(6) Uani 1 1 d . . .
H20 H 0.0828 0.7342 -0.0281 0.033 Uiso 1 1 calc R . .
C21 C 0.02746(18) 0.6910(2) 0.04484(15) 0.0293(6) Uani 1 1 d . A .
C22 C -0.06279(18) 0.7067(3) 0.00154(16) 0.0342(7) Uani 1 1 d . . .
C23 C -0.0704(5) 0.7409(8) -0.0727(4) 0.073(2) Uiso 0.639(8) 1 d P A 1
H23A H -0.0409 0.8137 -0.0733 0.109 Uiso 0.639(8) 1 calc PR A 1
H23B H -0.1289 0.7509 -0.0980 0.109 Uiso 0.639(8) 1 calc PR A 1
H23C H -0.0465 0.6801 -0.0950 0.109 Uiso 0.639(8) 1 calc PR A 1
C24 C -0.1055(4) 0.7974(6) 0.0351(4) 0.066(2) Uiso 0.639(8) 1 d P A 1
H24A H -0.1010 0.7746 0.0829 0.100 Uiso 0.639(8) 1 calc PR A 1
H24B H -0.1639 0.8029 0.0088 0.100 Uiso 0.639(8) 1 calc PR A 1
H24C H -0.0788 0.8727 0.0350 0.100 Uiso 0.639(8) 1 calc PR A 1
C25 C -0.1113(3) 0.5953(5) -0.0003(3) 0.0455(16) Uiso 0.639(8) 1 d P A 1
H25A H -0.1068 0.5704 0.0471 0.068 Uiso 0.639(8) 1 calc PR A 1
H25B H -0.0888 0.5351 -0.0241 0.068 Uiso 0.639(8) 1 calc PR A 1
H25C H -0.1695 0.6087 -0.0253 0.068 Uiso 0.639(8) 1 calc PR A 1
C23' C -0.0741(9) 0.6577(15) -0.0703(7) 0.083(4) Uiso 0.361(8) 1 d P A 2
H23D H -0.0566 0.5765 -0.0666 0.124 Uiso 0.361(8) 1 calc PR A 2
H23E H -0.0405 0.7020 -0.0938 0.124 Uiso 0.361(8) 1 calc PR A 2
H23F H -0.1324 0.6628 -0.0969 0.124 Uiso 0.361(8) 1 calc PR A 2
C24' C -0.0816(8) 0.8303(11) -0.0051(7) 0.067(4) Uiso 0.361(8) 1 d P A 2
H24D H -0.1391 0.8413 -0.0326 0.100 Uiso 0.361(8) 1 calc PR A 2
H24E H -0.0448 0.8685 -0.0281 0.100 Uiso 0.361(8) 1 calc PR A 2
H24F H -0.0735 0.8640 0.0411 0.100 Uiso 0.361(8) 1 calc PR A 2
C25' C -0.1237(12) 0.6603(19) 0.0379(11) 0.128(7) Uiso 0.361(8) 1 d P A 2
H25D H -0.1195 0.5758 0.0408 0.192 Uiso 0.361(8) 1 calc PR A 2
H25E H -0.1799 0.6823 0.0116 0.192 Uiso 0.361(8) 1 calc PR A 2
H25F H -0.1109 0.6929 0.0847 0.192 Uiso 0.361(8) 1 calc PR A 2
C26 C 0.04657(17) 0.6546(2) 0.11404(14) 0.0281(6) Uani 1 1 d . . .
H26 H 0.0021 0.6421 0.1334 0.034 Uiso 1 1 calc R A .
C27 C 0.12633(17) 0.6357(2) 0.15628(14) 0.0264(6) Uani 1 1 d . A .
C28 C 0.14324(18) 0.5911(3) 0.23089(15) 0.0324(7) Uani 1 1 d . . .
C29 C 0.0636(2) 0.5770(3) 0.25262(17) 0.0466(9) Uani 1 1 d . A .
H29A H 0.0357 0.6520 0.2497 0.070 Uiso 1 1 calc R . .
H29B H 0.0773 0.5483 0.3004 0.070 Uiso 1 1 calc R . .
H29C H 0.0270 0.5216 0.2217 0.070 Uiso 1 1 calc R . .
C30 C 0.1985(2) 0.6768(3) 0.28156(15) 0.0401(8) Uani 1 1 d . A .
H30A H 0.1716 0.7527 0.2766 0.060 Uiso 1 1 calc R . .
H30B H 0.2518 0.6836 0.2714 0.060 Uiso 1 1 calc R . .
H30C H 0.2075 0.6489 0.3291 0.060 Uiso 1 1 calc R . .
C31 C 0.1837(2) 0.4704(3) 0.23658(17) 0.0432(8) Uani 1 1 d . A .
H31A H 0.1945 0.4417 0.2841 0.065 Uiso 1 1 calc R . .
H31B H 0.2359 0.4759 0.2245 0.065 Uiso 1 1 calc R . .
H31C H 0.1464 0.4169 0.2047 0.065 Uiso 1 1 calc R . .
C32 C 0.19220(17) 0.6560(2) 0.12759(14) 0.0255(6) Uani 1 1 d . . .
C33 C 0.4508(2) 0.7434(3) 0.17141(19) 0.0488(9) Uani 1 1 d . A .
H33A H 0.4364 0.7963 0.2042 0.073 Uiso 1 1 calc R . .
H33B H 0.4585 0.7876 0.1322 0.073 Uiso 1 1 calc R . .
H33C H 0.5021 0.7026 0.1946 0.073 Uiso 1 1 calc R . .
C34 C 0.4072(2) 0.5472(4) 0.28435(17) 0.0580(11) Uani 1 1 d . . .
H34A H 0.4249 0.6285 0.2948 0.070 Uiso 1 1 calc R . .
H34B H 0.3515 0.5374 0.2905 0.070 Uiso 1 1 calc R . .
C35 C 0.4654(3) 0.4687(5) 0.3291(2) 0.0857(12) Uani 1 1 d . . .
H35A H 0.4964 0.5091 0.3720 0.103 Uiso 1 1 calc R . .
H35B H 0.4357 0.4025 0.3420 0.103 Uiso 1 1 calc R . .
C36 C 0.5214(3) 0.4285(5) 0.2920(2) 0.0857(12) Uani 1 1 d . . .
H36A H 0.5326 0.3449 0.3005 0.103 Uiso 1 1 calc R . .
H36B H 0.5744 0.4710 0.3073 0.103 Uiso 1 1 calc R . .
C37 C 0.4809(2) 0.4499(3) 0.21734(17) 0.0453(8) Uani 1 1 d . . .
H37A H 0.5182 0.4937 0.1964 0.054 Uiso 1 1 calc R . .
H37B H 0.4661 0.3758 0.1921 0.054 Uiso 1 1 calc R . .
O1 O 0.36690(12) 0.52099(16) 0.07733(10) 0.0295(5) Uani 1 1 d . A .
O2 O 0.27038(12) 0.63539(18) 0.16537(10) 0.0312(5) Uani 1 1 d . A .
O3 O 0.40693(12) 0.51701(19) 0.21427(10) 0.0371(5) Uani 1 1 d . A .
Al1 Al 0.36164(5) 0.63072(7) 0.13786(4) 0.0276(2) Uani 1 1 d . . .
P1 P 0.26675(4) 0.71883(6) 0.03135(4) 0.0243(2) Uani 1 1 d . A .

loop_
_atom_site_aniso_label
_atom_site_aniso_U_11
_atom_site_aniso_U_22
_atom_site_aniso_U_33
_atom_site_aniso_U_23
_atom_site_aniso_U_13
_atom_site_aniso_U_12
C1 0.0239(14) 0.0246(13) 0.0264(14) -0.0001(11) 0.0120(11) -0.0022(11)
C2 0.0266(14) 0.0227(13) 0.0350(16) -0.0001(12) 0.0147(12) -0.0001(11)
C3 0.0380(17) 0.0220(14) 0.0406(17) 0.0017(13) 0.0162(14) 0.0029(12)
C4 0.0430(18) 0.0302(16) 0.0474(19) 0.0097(14) 0.0163(15) -0.0005(14)
C5 0.0351(18) 0.0369(17) 0.055(2) 0.0089(15) 0.0188(16) 0.0089(14)
C6 0.067(2) 0.0295(17) 0.058(2) -0.0035(16) 0.0211(19) 0.0137(16)
C7 0.0341(16) 0.0269(14) 0.0339(17) -0.0057(12) 0.0174(13) -0.0034(12)
C8 0.0295(15) 0.0348(16) 0.0280(15) -0.0014(12) 0.0113(12) -0.0016(13)
C9 0.0426(18) 0.051(2) 0.0278(16) -0.0053(14) 0.0108(14) 0.0014(15)
C10 0.055(2) 0.062(2) 0.051(2) -0.0193(19) -0.0018(19) -0.0035(19)
C11 0.066(3) 0.108(4) 0.034(2) -0.001(2) 0.0261(19) 0.002(3)
C12 0.060(2) 0.067(2) 0.0319(19) 0.0003(17) -0.0012(17) 0.012(2)
C13 0.0289(15) 0.0306(15) 0.0279(15) 0.0009(12) 0.0096(12) 0.0015(12)
C14 0.0252(14) 0.0243(13) 0.0261(14) 0.0008(11) 0.0113(11) 0.0014(11)
C15 0.0386(17) 0.0271(15) 0.0330(16) 0.0038(12) 0.0132(14) 0.0030(13)
C16 0.051(2) 0.0383(18) 0.073(3) 0.0127(18) 0.0314(19) -0.0001(16)
C17 0.054(2) 0.0323(17) 0.0429(19) 0.0139(14) 0.0086(16) 0.0046(15)
C18 0.074(3) 0.0268(16) 0.051(2) -0.0034(15) 0.0134(19) 0.0025(16)
C19 0.0280(14) 0.0224(13) 0.0252(14) -0.0011(11) 0.0082(12) 0.0006(11)
C20 0.0304(15) 0.0260(14) 0.0244(14) 0.0023(11) 0.0032(12) 0.0006(12)
C21 0.0330(16) 0.0201(13) 0.0334(16) -0.0026(12) 0.0071(13) 0.0008(12)
C22 0.0264(15) 0.0342(16) 0.0356(17) -0.0014(13) -0.0017(13) 0.0020(13)
C26 0.0265(15) 0.0286(14) 0.0301(15) -0.0028(12) 0.0094(12) -0.0006(12)
C27 0.0309(15) 0.0237(13) 0.0250(14) -0.0016(11) 0.0084(12) 0.0021(12)
C28 0.0324(16) 0.0396(17) 0.0263(15) 0.0027(13) 0.0100(13) 0.0022(13)
C29 0.0422(19) 0.066(2) 0.0357(18) 0.0092(17) 0.0174(15) -0.0013(17)
C30 0.0409(18) 0.055(2) 0.0253(16) -0.0047(14) 0.0101(14) 0.0045(16)
C31 0.053(2) 0.0406(18) 0.0343(18) 0.0115(15) 0.0102(15) 0.0067(16)
C32 0.0246(14) 0.0250(14) 0.0255(15) -0.0032(11) 0.0048(12) 0.0044(11)
C33 0.0402(19) 0.049(2) 0.053(2) -0.0082(17) 0.0053(16) -0.0045(16)
C34 0.059(2) 0.084(3) 0.0259(18) 0.0030(18) 0.0040(16) 0.024(2)
C35 0.090(2) 0.113(3) 0.0435(17) 0.0051(18) 0.0028(16) 0.056(2)
C36 0.090(2) 0.113(3) 0.0435(17) 0.0051(18) 0.0028(16) 0.056(2)
C37 0.0379(18) 0.051(2) 0.044(2) 0.0050(16) 0.0053(15) 0.0172(16)
O1 0.0342(11) 0.0277(10) 0.0252(10) 0.0007(8) 0.0062(8) 0.0069(9)
O2 0.0239(10) 0.0472(12) 0.0216(10) 0.0039(9) 0.0052(8) 0.0069(9)
O3 0.0314(11) 0.0484(13) 0.0286(11) 0.0028(10) 0.0037(9) 0.0108(10)
Al1 0.0241(4) 0.0306(5) 0.0269(5) -0.0028(4) 0.0056(4) 0.0027(3)
P1 0.0271(4) 0.0228(4) 0.0241(4) 0.0006(3) 0.0087(3) 0.0036(3)

loop_
_atom_type_symbol
_atom_type_description
_atom_type_scat_dispersion_real
_atom_type_scat_dispersion_imag
_atom_type_scat_source
C C 0.0033 0.0016 'International Tables Vol C Tables 4.2.6.8 and 6.1.1.4'
H H 0.0000 0.0000 'International Tables Vol C Tables 4.2.6.8 and 6.1.1.4'
O O 0.0106 0.0060 'International Tables Vol C Tables 4.2.6.8 and 6.1.1.4'
Al Al 0.0645 0.0514 'International Tables Vol C Tables 4.2.6.8 and 6.1.1.4'
P P 0.1023 0.0942 'International Tables Vol C Tables 4.2.6.8 and 6.1.1.4'

loop_
_geom_angle_atom_site_label_1
_geom_angle_atom_site_label_2
_geom_angle_atom_site_label_3
_geom_angle
O1 C1 C14 121.0(2)
O1 C1 C2 120.0(2)
C14 C1 C2 119.0(2)
C7 C2 C1 117.4(2)
C7 C2 C3 121.5(2)
C1 C2 C3 121.0(2)
C4 C3 C6 107.3(3)
C4 C3 C2 109.5(2)
C6 C3 C2 111.9(3)
C4 C3 C5 110.6(3)
C6 C3 C5 107.3(3)
C2 C3 C5 110.3(2)
C3 C4 H4A 109.5
C3 C4 H4B 109.5
H4A C4 H4B 109.5
C3 C4 H4C 109.5
H4A C4 H4C 109.5
H4B C4 H4C 109.5
C3 C5 H5A 109.5
C3 C5 H5B 109.5
H5A C5 H5B 109.5
C3 C5 H5C 109.5
H5A C5 H5C 109.5
H5B C5 H5C 109.5
C3 C6 H6A 109.5
C3 C6 H6B 109.5
H6A C6 H6B 109.5
C3 C6 H6C 109.5
H6A C6 H6C 109.5
H6B C6 H6C 109.5
C2 C7 C8 124.6(3)
C2 C7 H7 117.7
C8 C7 H7 117.7
C13 C8 C7 117.1(3)
C13 C8 C9 122.9(3)
C7 C8 C9 120.0(3)
C12 C9 C11 108.0(3)
C12 C9 C10 108.3(3)
C11 C9 C10 109.0(3)
C12 C9 C8 112.6(3)
C11 C9 C8 109.1(3)
C10 C9 C8 109.9(3)
C9 C10 H10A 109.5
C9 C10 H10B 109.5
H10A C10 H10B 109.5
C9 C10 H10C 109.5
H10A C10 H10C 109.5
H10B C10 H10C 109.5
C9 C11 H11A 109.5
C9 C11 H11B 109.5
H11A C11 H11B 109.5
C9 C11 H11C 109.5
H11A C11 H11C 109.5
H11B C11 H11C 109.5
C9 C12 H12A 109.5
C9 C12 H12B 109.5
H12A C12 H12B 109.5
C9 C12 H12C 109.5
H12A C12 H12C 109.5
H12B C12 H12C 109.5
C8 C13 C14 120.8(3)
C8 C13 H13 119.6
C14 C13 H13 119.6
C13 C14 C1 121.1(2)
C13 C14 P1 126.4(2)
C1 C14 P1 112.5(2)
C17 C15 C16 109.5(3)
C17 C15 C18 108.6(3)
C16 C15 C18 110.3(3)
C17 C15 P1 117.6(2)
C16 C15 P1 106.1(2)
C18 C15 P1 104.6(2)
C15 C16 H16A 109.5
C15 C16 H16B 109.5
H16A C16 H16B 109.5
C15 C16 H16C 109.5
H16A C16 H16C 109.5
H16B C16 H16C 109.5
C15 C17 H17A 109.5
C15 C17 H17B 109.5
H17A C17 H17B 109.5
C15 C17 H17C 109.5
H17A C17 H17C 109.5
H17B C17 H17C 109.5
C15 C18 H18A 109.5
C15 C18 H18B 109.5
H18A C18 H18B 109.5
C15 C18 H18C 109.5
H18A C18 H18C 109.5
H18B C18 H18C 109.5
C20 C19 C32 120.1(3)
C20 C19 P1 126.8(2)
C32 C19 P1 113.1(2)
C21 C20 C19 122.2(3)
C21 C20 H20 118.9
C19 C20 H20 118.9
C20 C21 C26 116.4(3)
C20 C21 C22 122.9(3)
C26 C21 C22 120.7(3)
C24' C22 C23 72.5(6)
C24' C22 C25 136.4(6)
C23 C22 C25 107.6(4)
C24' C22 C21 108.8(5)
C23 C22 C21 112.5(4)
C25 C22 C21 110.8(3)
C24' C22 C24 41.8(5)
C23 C22 C24 109.7(4)
C25 C22 C24 105.8(4)
C21 C22 C24 110.2(3)
C24' C22 C25' 103.3(10)
C23 C22 C25' 133.4(9)
C25 C22 C25' 43.9(8)
C21 C22 C25' 112.5(8)
C24 C22 C25' 64.0(9)
C24' C22 C23' 108.3(8)
C23 C22 C23' 37.2(6)
C25 C22 C23' 74.9(7)
C21 C22 C23' 109.5(6)
C24 C22 C23' 136.8(7)
C25' C22 C23' 114.2(10)
C22 C23 H23A 109.3
C22 C23 H23B 109.4
H23A C23 H23B 109.5
C22 C23 H23C 109.7
H23A C23 H23C 109.5
H23B C23 H23C 109.5
C22 C24 H24A 109.2
C22 C24 H24B 109.4
H24A C24 H24B 109.5
C22 C24 H24C 109.8
H24A C24 H24C 109.5
H24B C24 H24C 109.5
C22 C25 H25A 109.6
C22 C25 H25B 109.3
H25A C25 H25B 109.5
C22 C25 H25C 109.5
H25A C25 H25C 109.5
H25B C25 H25C 109.5
C22 C23' H23D 109.9
C22 C23' H23E 108.9
H23D C23' H23E 109.5
C22 C23' H23F 109.5
H23D C23' H23F 109.5
H23E C23' H23F 109.5
C22 C24' H24D 109.4
C22 C24' H24E 110.2
H24D C24' H24E 109.5
C22 C24' H24F 108.8
H24D C24' H24F 109.5
H24E C24' H24F 109.5
C22 C25' H25D 107.9
C22 C25' H25E 109.7
H25D C25' H25E 109.5
C22 C25' H25F 110.8
H25D C25' H25F 109.5
H25E C25' H25F 109.5
C27 C26 C21 124.4(3)
C27 C26 H26 117.8
C21 C26 H26 117.8
C26 C27 C32 117.5(3)
C26 C27 C28 122.0(3)
C32 C27 C28 120.5(2)
C30 C28 C29 107.2(3)
C30 C28 C27 110.0(2)
C29 C28 C27 112.3(2)
C30 C28 C31 111.2(3)
C29 C28 C31 106.7(3)
C27 C28 C31 109.4(2)
C28 C29 H29A 109.5
C28 C29 H29B 109.5
H29A C29 H29B 109.5
C28 C29 H29C 109.5
H29A C29 H29C 109.5
H29B C29 H29C 109.5
C28 C30 H30A 109.5
C28 C30 H30B 109.5
H30A C30 H30B 109.5
C28 C30 H30C 109.5
H30A C30 H30C 109.5
H30B C30 H30C 109.5
C28 C31 H31A 109.5
C28 C31 H31B 109.5
H31A C31 H31B 109.5
C28 C31 H31C 109.5
H31A C31 H31C 109.5
H31B C31 H31C 109.5
O2 C32 C19 120.6(2)
O2 C32 C27 120.0(2)
C19 C32 C27 119.3(2)
Al1 C33 H33A 109.5
Al1 C33 H33B 109.5
H33A C33 H33B 109.5
Al1 C33 H33C 109.5
H33A C33 H33C 109.5
H33B C33 H33C 109.5
C35 C34 O3 105.6(3)
C35 C34 H34A 110.6
O3 C34 H34A 110.6
C35 C34 H34B 110.6
O3 C34 H34B 110.6
H34A C34 H34B 108.8
C36 C35 C34 108.0(4)
C36 C35 H35A 110.1
C34 C35 H35A 110.1
C36 C35 H35B 110.1
C34 C35 H35B 110.1
H35A C35 H35B 108.4
C35 C36 C37 106.9(3)
C35 C36 H36A 110.3
C37 C36 H36A 110.3
C35 C36 H36B 110.4
C37 C36 H36B 110.4
H36A C36 H36B 108.6
O3 C37 C36 105.9(3)
O3 C37 H37A 110.5
C36 C37 H37A 110.5
O3 C37 H37B 110.6
C36 C37 H37B 110.6
H37A C37 H37B 108.7
C1 O1 Al1 129.97(17)
C32 O2 Al1 128.81(18)
C34 O3 C37 108.7(2)
C34 O3 Al1 119.0(2)
C37 O3 Al1 121.19(19)
O1 Al1 O2 116.81(10)
O1 Al1 C33 121.79(14)
O2 Al1 C33 121.38(14)
O1 Al1 O3 88.62(9)
O2 Al1 O3 87.49(9)
C33 Al1 O3 94.76(13)
O1 Al1 P1 81.21(7)
O2 Al1 P1 81.62(7)
C33 Al1 P1 105.51(12)
O3 Al1 P1 159.73(8)
C14 P1 C19 108.62(12)
C14 P1 C15 112.64(13)
C19 P1 C15 110.60(13)
C14 P1 Al1 95.31(9)
C19 P1 Al1 94.25(9)
C15 P1 Al1 132.59(10)

loop_
_geom_bond_atom_site_label_1
_geom_bond_atom_site_label_2
_geom_bond_distance
C1 O1 1.348(3)
C1 C14 1.404(4)
C1 C2 1.418(4)
C2 C7 1.384(4)
C2 C3 1.540(4)
C3 C4 1.527(4)
C3 C6 1.530(4)
C3 C5 1.538(4)
C4 H4A 0.9800
C4 H4B 0.9800
C4 H4C 0.9800
C5 H5A 0.9800
C5 H5B 0.9800
C5 H5C 0.9800
C6 H6A 0.9800
C6 H6B 0.9800
C6 H6C 0.9800
C7 C8 1.393(4)
C7 H7 0.9500
C8 C13 1.388(4)
C8 C9 1.531(4)
C9 C12 1.524(5)
C9 C11 1.529(5)
C9 C10 1.532(5)
C10 H10A 0.9800
C10 H10B 0.9800
C10 H10C 0.9800
C11 H11A 0.9800
C11 H11B 0.9800
C11 H11C 0.9800
C12 H12A 0.9800
C12 H12B 0.9800
C12 H12C 0.9800
C13 C14 1.394(4)
C13 H13 0.9500
C14 P1 1.807(3)
C15 C17 1.522(4)
C15 C16 1.533(4)
C15 C18 1.531(4)
C15 P1 1.859(3)
C16 H16A 0.9800
C16 H16B 0.9800
C16 H16C 0.9800
C17 H17A 0.9800
C17 H17B 0.9800
C17 H17C 0.9800
C18 H18A 0.9800
C18 H18B 0.9800
C18 H18C 0.9800
C19 C20 1.394(4)
C19 C32 1.409(4)
C19 P1 1.806(3)
C20 C21 1.376(4)
C20 H20 0.9500
C21 C26 1.402(4)
C21 C22 1.536(4)
C22 C24' 1.461(12)
C22 C23 1.516(8)
C22 C25 1.520(6)
C22 C24 1.533(7)
C22 C25' 1.52(2)
C22 C23' 1.513(14)
C23 H23A 0.9800
C23 H23B 0.9800
C23 H23C 0.9800
C24 H24A 0.9800
C24 H24B 0.9800
C24 H24C 0.9800
C25 H25A 0.9800
C25 H25B 0.9800
C25 H25C 0.9800
C23' H23D 0.9800
C23' H23E 0.9800
C23' H23F 0.9800
C24' H24D 0.9800
C24' H24E 0.9800
C24' H24F 0.9800
C25' H25D 0.9800
C25' H25E 0.9800
C25' H25F 0.9800
C26 C27 1.390(4)
C26 H26 0.9500
C27 C32 1.411(4)
C27 C28 1.536(4)
C28 C30 1.534(4)
C28 C29 1.536(4)
C28 C31 1.542(4)
C29 H29A 0.9800
C29 H29B 0.9800
C29 H29C 0.9800
C30 H30A 0.9800
C30 H30B 0.9800
C30 H30C 0.9800
C31 H31A 0.9800
C31 H31B 0.9800
C31 H31C 0.9800
C32 O2 1.344(3)
C33 Al1 1.959(3)
C33 H33A 0.9800
C33 H33B 0.9800
C33 H33C 0.9800
C34 C35 1.447(5)
C34 O3 1.452(4)
C34 H34A 0.9900
C34 H34B 0.9900
C35 C36 1.437(6)
C35 H35A 0.9900
C35 H35B 0.9900
C36 C37 1.484(5)
C36 H36A 0.9900
C36 H36B 0.9900
C37 O3 1.456(4)
C37 H37A 0.9900
C37 H37B 0.9900
O1 Al1 1.778(2)
O2 Al1 1.780(2)
O3 Al1 2.002(2)
Al1 P1 2.4995(11)
